data_7124478
loop_
_publ_author_name
'Frogley, Benjamin J.'
'Hill, Anthony F.'

_publ_section_title
;
 Bis(alkylidynyl)arsines.
;
_journal_issue 55
_journal_name_full 'Chemical communications (Cambridge, England)'
_journal_page_first 7649
_journal_page_last 7652
_journal_paper_doi 10.1039/c8cc04164d
_journal_volume 54
_journal_year 2018
_chemical_formula_moiety 'C42 H49 As B2 Mo2 N12 O4'
_chemical_formula_sum 'C42 H49 As B2 Mo2 N12 O4'
_chemical_formula_weight 1074.35
_space_group_crystal_system triclinic
_space_group_IT_number 2
_space_group_name_Hall '-P 1'
_space_group_name_H-M_alt 'P -1'
_symmetry_space_group_name_Hall '-P 1'
_symmetry_space_group_name_H-M 'P -1'
_atom_sites_solution_hydrogens mixed
_audit_creation_method SHELXL-2016/6
_audit_update_record
;
2018-04-08 deposited with the CCDC.
2018-06-21 downloaded from the CCDC.
;
_cell_angle_alpha 92.370(3)
_cell_angle_beta 100.329(3)
_cell_angle_gamma 108.935(4)
_cell_formula_units_Z 2
_cell_length_a 11.5185(4)
_cell_length_b 13.0665(6)
_cell_length_c 17.5152(6)
_cell_measurement_reflns_used 5322
_cell_measurement_temperature 150.0(1)
_cell_measurement_theta_max 71.7410
_cell_measurement_theta_min 2.5630
_cell_volume 2439.02(18)
_computing_cell_refinement 'CrysAlisPro 1.171.38.46 (Rigaku OD, 2015)'
_computing_data_collection 'CrysAlisPro 1.171.38.46 (Rigaku OD, 2015)'
_computing_data_reduction 'CrysAlisPro 1.171.38.46 (Rigaku OD, 2015)'
_computing_structure_refinement 'SHELXL-2016/6 (Sheldrick, 2016)'
_diffrn_ambient_temperature 150.0(1)
_diffrn_detector_area_resol_mean 8.1297
_diffrn_measured_fraction_theta_full 0.990
_diffrn_measured_fraction_theta_max 0.960
_diffrn_measurement_device_type 'SuperNova, Dual, Cu at zero, EosS2'
_diffrn_measurement_method '\w scans'
_diffrn_radiation_type CuK\a
_diffrn_radiation_wavelength 1.54184
_diffrn_reflns_av_R_equivalents 0.0263
_diffrn_reflns_av_unetI/netI 0.0527
_diffrn_reflns_Laue_measured_fraction_full 0.990
_diffrn_reflns_Laue_measured_fraction_max 0.960
_diffrn_reflns_limit_h_max 11
_diffrn_reflns_limit_h_min -14
_diffrn_reflns_limit_k_max 16
_diffrn_reflns_limit_k_min -15
_diffrn_reflns_limit_l_max 21
_diffrn_reflns_limit_l_min -21
_diffrn_reflns_number 14328
_diffrn_reflns_point_group_measured_fraction_full 0.990
_diffrn_reflns_point_group_measured_fraction_max 0.960
_diffrn_reflns_theta_full 67.684
_diffrn_reflns_theta_max 72.129
_diffrn_reflns_theta_min 2.579
_diffrn_source 'micro-focus sealed X-ray tube'
_exptl_absorpt_coefficient_mu 5.385
_exptl_absorpt_correction_T_max 1.00000
_exptl_absorpt_correction_T_min 0.87778
_exptl_absorpt_correction_type multi-scan
_exptl_absorpt_process_details
;
CrysAlisPro 1.171.38.46 (Rigaku Oxford Diffraction, 2015)
Empirical absorption correction using spherical harmonics,
 implemented in SCALE3 ABSPACK scaling algorithm.
;
_exptl_crystal_colour brown
_exptl_crystal_density_diffrn 1.463
_exptl_crystal_description plate
_exptl_crystal_F_000 1088
_exptl_crystal_size_max 0.090
_exptl_crystal_size_mid 0.039
_exptl_crystal_size_min 0.021
_refine_diff_density_max 1.305
_refine_diff_density_min -0.781
_refine_diff_density_rms 0.079
_refine_ls_extinction_method none
_refine_ls_goodness_of_fit_ref 1.022
_refine_ls_hydrogen_treatment mixed
_refine_ls_matrix_type full
_refine_ls_number_parameters 607
_refine_ls_number_reflns 9240
_refine_ls_number_restraints 72
_refine_ls_restrained_S_all 1.022
_refine_ls_R_factor_all 0.0568
_refine_ls_R_factor_gt 0.0435
_refine_ls_shift/su_max 0.001
_refine_ls_shift/su_mean 0.000
_refine_ls_structure_factor_coef Fsqd
_refine_ls_weighting_details 'w=1/[\s^2^(Fo^2^)+(0.0545P)^2^+1.2858P] where P=(Fo^2^+2Fc^2^)/3'
_refine_ls_weighting_scheme calc
_refine_ls_wR_factor_gt 0.1079
_refine_ls_wR_factor_ref 0.1170
_reflns_Friedel_coverage 0.000
_reflns_number_gt 7477
_reflns_number_total 9240
_reflns_threshold_expression 'I > 2\s(I)'
_cod_data_source_file c8cc04164d2.cif
_cod_data_source_block Compound_6a
_cod_original_cell_volume 2439.02(17)
_cod_database_code 7124478
_shelx_shelxl_version_number 2016/6
_shelx_space_group_comment
;
The symmetry employed for this shelxl refinement is uniquely defined
by the following loop, which should always be used as a source of
symmetry information in preference to the above space-group names.
They are only intended as comments.
;

loop_
_space_group_symop_operation_xyz
'x, y, z'
'-x, -y, -z'

loop_
_atom_site_label
_atom_site_type_symbol
_atom_site_fract_x
_atom_site_fract_y
_atom_site_fract_z
_atom_site_U_iso_or_equiv
_atom_site_adp_type
_atom_site_occupancy
_atom_site_site_symmetry_order
_atom_site_calc_flag
_atom_site_refinement_flags_posn
_atom_site_refinement_flags_adp
_atom_site_refinement_flags_occupancy
_atom_site_disorder_assembly
_atom_site_disorder_group
C7 C 0.0293(11) 0.5613(8) 0.4080(6) 0.127(3) Uani 1 1 d . U . . .
H7 H 0.034238 0.600210 0.454867 0.152 Uiso 1 1 calc R U . . .
H98 H 0.330(4) 0.126(3) -0.028(2) 0.029(10) Uiso 1 1 d . . . . .
H99 H 0.193(4) -0.110(4) 0.396(3) 0.037(11) Uiso 1 1 d . . . . .
N3 N 0.1654(3) 0.1751(3) 0.09969(18) 0.0333(6) Uani 1 1 d . . . . .
C24 C 0.3360(5) -0.1522(5) 0.5272(3) 0.0587(12) Uani 1 1 d . . . . .
H24A H 0.248166 -0.193375 0.518962 0.088 Uiso 1 1 calc R U . . .
H24B H 0.379253 -0.170358 0.573943 0.088 Uiso 1 1 calc R U . . .
H24C H 0.368848 -0.169139 0.483531 0.088 Uiso 1 1 calc R U . . .
N5 N 0.3948(3) 0.3558(3) 0.0823(2) 0.0396(7) Uani 1 1 d . . . . .
N1 N 0.1637(3) 0.2950(3) -0.0393(2) 0.0404(7) Uani 1 1 d . . . . .
C52 C 0.2374(4) 0.5095(4) 0.0768(3) 0.0484(10) Uani 1 1 d . . . . .
N12 N 0.2797(3) 0.0124(4) 0.3330(2) 0.0491(9) Uani 1 1 d . . . . .
N4 N 0.2096(3) 0.1179(2) 0.05169(19) 0.0338(6) Uani 1 1 d . . . . .
O2 O -0.0797(3) 0.3301(3) 0.0810(2) 0.0554(8) Uani 1 1 d . . . . .
C25 C 0.3541(4) -0.0340(4) 0.5352(3) 0.0452(9) Uani 1 1 d . . . . .
C53 C 0.0235(4) 0.3368(3) 0.0850(3) 0.0440(9) Uani 1 1 d . . . . .
N6 N 0.4094(3) 0.2681(3) 0.0449(2) 0.0373(7) Uani 1 1 d . . . . .
N9 N 0.1097(3) 0.1132(3) 0.3944(2) 0.0451(8) Uani 1 1 d . . . . .
C10 C 0.1062(4) 0.3237(4) -0.1047(3) 0.0466(9) Uani 1 1 d . . . . .
C21 C 0.5983(4) 0.3868(4) 0.0890(3) 0.0523(11) Uani 1 1 d . . . . .
H21 H 0.684820 0.420653 0.100494 0.063 Uiso 1 1 calc R U . . .
C32 C -0.0212(4) -0.0537(4) 0.3935(2) 0.0474(10) Uani 1 1 d . . . . .
N2 N 0.2218(3) 0.2276(3) -0.06332(19) 0.0378(7) Uani 1 1 d . . . . .
C1 C 0.2311(4) 0.4019(3) 0.1944(2) 0.0418(9) Uani 1 1 d . . . . .
C16 C 0.0864(4) -0.0006(3) 0.1136(2) 0.0418(9) Uani 1 1 d . . . . .
H16 H 0.041495 -0.065265 0.130707 0.050 Uiso 1 1 calc R U . . .
O1 O 0.2555(4) 0.6003(3) 0.0721(2) 0.0630(9) Uani 1 1 d . . . . .
N10 N 0.0987(3) 0.0059(3) 0.3956(2) 0.0438(8) Uani 1 1 d . . . . .
C31 C -0.0896(4) 0.0157(5) 0.3895(2) 0.0526(12) Uani 1 1 d . . . . .
H31 H -0.175371 -0.003042 0.387120 0.063 Uiso 1 1 calc R U . . .
N8 N 0.3058(3) 0.0177(3) 0.4793(2) 0.0429(8) Uani 1 1 d . . . . .
C22 C 0.5328(4) 0.2865(4) 0.0493(3) 0.0448(9) Uani 1 1 d . . . . .
C11 C 0.1288(4) 0.2763(4) -0.1697(3) 0.0491(10) Uani 1 1 d . . . . .
H11 H 0.100133 0.283763 -0.221609 0.059 Uiso 1 1 calc R U . . .
C20 C 0.5089(4) 0.4279(4) 0.1086(3) 0.0481(10) Uani 1 1 d . . . . .
N11 N 0.3357(3) 0.1236(4) 0.3327(2) 0.0484(9) Uani 1 1 d . . . . .
C12 C 0.2023(4) 0.2157(4) -0.1422(3) 0.0453(9) Uani 1 1 d . . . . .
C15 C 0.0910(3) 0.1033(3) 0.1377(2) 0.0375(8) Uani 1 1 d . . . . .
C3 C 0.1291(6) 0.4893(5) 0.3208(3) 0.0670(14) Uani 1 1 d . U . . .
C14 C 0.0295(4) 0.1373(4) 0.1978(3) 0.0501(10) Uani 1 1 d . . . . .
H14A H 0.091017 0.193648 0.234838 0.075 Uiso 1 1 calc R U . . .
H14B H -0.007626 0.075952 0.224365 0.075 Uiso 1 1 calc R U . . .
H14C H -0.034410 0.164203 0.172803 0.075 Uiso 1 1 calc R U . . .
C26 C 0.4219(4) 0.0427(4) 0.5971(3) 0.0516(11) Uani 1 1 d . . . . .
H26 H 0.465992 0.031064 0.643901 0.062 Uiso 1 1 calc R U . . .
C51 C 0.2628(6) 0.3335(5) 0.4920(3) 0.0648(13) Uani 1 1 d . . . . .
C17 C 0.1608(4) 0.0107(3) 0.0596(2) 0.0398(8) Uani 1 1 d . . . . .
C30 C -0.0056(4) 0.1185(5) 0.3897(2) 0.0515(11) Uani 1 1 d . . . . .
N7 N 0.3407(3) 0.1260(3) 0.5035(2) 0.0485(8) Uani 1 1 d . . . . .
C37 C 0.3031(4) -0.0405(5) 0.2739(3) 0.0548(12) Uani 1 1 d . . . . .
B1 B 0.2954(4) 0.1767(4) -0.0022(3) 0.0370(9) Uani 1 1 d . . . . .
C27 C 0.4116(4) 0.1413(5) 0.5759(3) 0.0536(11) Uani 1 1 d . . . . .
C2 C 0.2765(5) 0.3417(4) 0.3491(3) 0.0548(11) Uani 1 1 d . . . . .
C33 C -0.0654(5) -0.1733(5) 0.3965(3) 0.0593(12) Uani 1 1 d . . . . .
H33A H -0.037236 -0.207244 0.357307 0.089 Uiso 1 1 calc R U . . .
H33B H -0.155354 -0.200487 0.387014 0.089 Uiso 1 1 calc R U . . .
H33C H -0.032238 -0.189414 0.447063 0.089 Uiso 1 1 calc R U . . .
B2 B 0.2152(5) -0.0299(5) 0.4011(3) 0.0462(11) Uani 1 1 d . . . . .
C36 C 0.3770(4) 0.0371(5) 0.2353(3) 0.0582(13) Uani 1 1 d . . . . .
H36 H 0.408569 0.023958 0.192087 0.070 Uiso 1 1 calc R U . . .
C29 C -0.0308(5) 0.2229(5) 0.3843(3) 0.0685(15) Uani 1 1 d . . . . .
H29A H -0.005078 0.263611 0.434917 0.103 Uiso 1 1 calc R U . . .
H29B H -0.118894 0.208142 0.365607 0.103 Uiso 1 1 calc R U . . .
H29C H 0.015189 0.264465 0.348765 0.103 Uiso 1 1 calc R U . . .
C35 C 0.3951(4) 0.1370(5) 0.2725(3) 0.0540(12) Uani 1 1 d . . . . .
O3 O 0.2434(6) 0.3891(4) 0.5371(3) 0.0988(17) Uani 1 1 d . . . . .
C34 C 0.4664(6) 0.2463(6) 0.2539(4) 0.0740(17) Uani 1 1 d . . . . .
H34A H 0.409683 0.284962 0.237630 0.111 Uiso 1 1 calc R U . . .
H34B H 0.508640 0.238874 0.212568 0.111 Uiso 1 1 calc R U . . .
H34C H 0.526926 0.285916 0.299371 0.111 Uiso 1 1 calc R U . . .
C38 C 0.2548(5) -0.1593(6) 0.2574(3) 0.0714(16) Uani 1 1 d . . . . .
H38A H 0.277837 -0.191440 0.303463 0.107 Uiso 1 1 calc R U . . .
H38B H 0.289763 -0.180667 0.216158 0.107 Uiso 1 1 calc R U . . .
H38C H 0.165096 -0.183739 0.241674 0.107 Uiso 1 1 calc R U . . .
O4 O 0.5765(4) 0.3982(4) 0.4573(4) 0.1058(18) Uani 1 1 d . . . . .
C9 C 0.0295(5) 0.3956(4) -0.1021(3) 0.0607(12) Uani 1 1 d . . . . .
H9A H -0.046644 0.356798 -0.085694 0.091 Uiso 1 1 calc R U . . .
H9B H 0.009603 0.417470 -0.153039 0.091 Uiso 1 1 calc R U . . .
H9C H 0.075972 0.458870 -0.065771 0.091 Uiso 1 1 calc R U . . .
C18 C 0.1915(5) -0.0742(4) 0.0168(3) 0.0567(12) Uani 1 1 d . . . . .
H18A H 0.169021 -0.071237 -0.038349 0.085 Uiso 1 1 calc R U . . .
H18B H 0.145614 -0.144622 0.029764 0.085 Uiso 1 1 calc R U . . .
H18C H 0.279784 -0.061814 0.031271 0.085 Uiso 1 1 calc R U . . .
C23 C 0.5806(4) 0.2051(4) 0.0154(3) 0.0609(13) Uani 1 1 d . . . . .
H23A H 0.548703 0.137020 0.036135 0.091 Uiso 1 1 calc R U . . .
H23B H 0.670573 0.230974 0.028527 0.091 Uiso 1 1 calc R U . . .
H23C H 0.553320 0.195114 -0.040359 0.091 Uiso 1 1 calc R U . . .
C50 C 0.4751(6) 0.3385(5) 0.4404(4) 0.0703(15) Uani 1 1 d . . . . .
C13 C 0.2568(5) 0.1488(5) -0.1863(3) 0.0634(13) Uani 1 1 d . . . . .
H13A H 0.346080 0.183309 -0.177447 0.095 Uiso 1 1 calc R U . . .
H13B H 0.221772 0.142374 -0.241003 0.095 Uiso 1 1 calc R U . . .
H13C H 0.237530 0.077714 -0.168666 0.095 Uiso 1 1 calc R U . . .
C28 C 0.4659(5) 0.2497(5) 0.6225(3) 0.0722(15) Uani 1 1 d . . . . .
H28A H 0.520472 0.299872 0.595139 0.108 Uiso 1 1 calc R U . . .
H28B H 0.512823 0.243398 0.672214 0.108 Uiso 1 1 calc R U . . .
H28C H 0.399634 0.275820 0.630389 0.108 Uiso 1 1 calc R U . . .
C19 C 0.5316(5) 0.5363(4) 0.1506(4) 0.0720(17) Uani 1 1 d . . . . .
H19A H 0.501665 0.580604 0.115104 0.108 Uiso 1 1 calc R U . . .
H19B H 0.619836 0.571125 0.170591 0.108 Uiso 1 1 calc R U . . .
H19C H 0.487941 0.527149 0.192975 0.108 Uiso 1 1 calc R U . . .
C4 C 0.0150(7) 0.4452(7) 0.2715(3) 0.086(2) Uani 1 1 d . U . . .
H4 H 0.009373 0.406565 0.224444 0.103 Uiso 1 1 calc R U . . .
C8 C 0.1367(9) 0.5485(6) 0.3901(5) 0.103(2) Uani 1 1 d . U . . .
H8 H 0.213420 0.579421 0.424528 0.123 Uiso 1 1 calc R U . . .
C6 C -0.0849(10) 0.5168(8) 0.3568(5) 0.113(3) Uani 1 1 d . U . . .
H6 H -0.155596 0.528301 0.368514 0.135 Uiso 1 1 calc R U . . .
C5 C -0.0945(8) 0.4567(8) 0.2901(4) 0.106(3) Uani 1 1 d . U . . .
H5 H -0.171979 0.423485 0.256958 0.127 Uiso 1 1 calc R U . . .
Mo1 Mo 0.20377(3) 0.35212(2) 0.09376(2) 0.03627(10) Uani 1 1 d . . . A 1
Mo2 Mo 0.29896(7) 0.24144(7) 0.41302(3) 0.04289(16) Uani 0.902(3) 1 d . . P A 1
As As 0.28305(7) 0.47194(4) 0.30012(5) 0.0496(3) Uani 0.902(3) 1 d . . P A 1
Mo2A Mo 0.2848(5) 0.2000(8) 0.3827(9) 0.072(3) Uani 0.098(3) 1 d . . P A 2
As1A As 0.2528(9) 0.4802(7) 0.2497(8) 0.090(4) Uani 0.098(3) 1 d . . P A 2

loop_
_atom_site_aniso_label
_atom_site_aniso_U_11
_atom_site_aniso_U_22
_atom_site_aniso_U_33
_atom_site_aniso_U_23
_atom_site_aniso_U_13
_atom_site_aniso_U_12
C7 0.168(8) 0.113(6) 0.138(7) -0.013(5) 0.073(6) 0.079(6)
N3 0.0285(15) 0.0324(15) 0.0401(15) 0.0068(12) 0.0115(12) 0.0091(12)
C24 0.052(3) 0.072(3) 0.066(3) 0.028(3) 0.022(2) 0.031(3)
N5 0.0294(16) 0.0316(16) 0.0565(19) 0.0046(14) 0.0161(14) 0.0049(13)
N1 0.0359(17) 0.0354(17) 0.0521(18) 0.0100(14) 0.0129(15) 0.0122(14)
C52 0.038(2) 0.046(3) 0.062(3) 0.0023(19) 0.019(2) 0.0114(19)
N12 0.0372(18) 0.070(3) 0.0457(19) 0.0117(17) 0.0096(15) 0.0237(18)
N4 0.0301(15) 0.0248(14) 0.0449(16) 0.0038(12) 0.0071(13) 0.0072(12)
O2 0.0329(16) 0.0494(18) 0.083(2) -0.0016(16) 0.0146(15) 0.0127(13)
C25 0.0290(19) 0.065(3) 0.049(2) 0.020(2) 0.0132(17) 0.0214(19)
C53 0.043(2) 0.0280(18) 0.058(2) 0.0005(16) 0.0108(19) 0.0088(16)
N6 0.0275(15) 0.0377(17) 0.0509(18) 0.0094(14) 0.0178(14) 0.0106(13)
N9 0.0376(18) 0.061(2) 0.0434(17) 0.0173(16) 0.0122(14) 0.0226(17)
C10 0.036(2) 0.039(2) 0.061(3) 0.0175(19) 0.0075(18) 0.0061(17)
C21 0.032(2) 0.054(3) 0.067(3) 0.011(2) 0.018(2) 0.0046(19)
C32 0.034(2) 0.074(3) 0.0337(18) 0.0119(19) 0.0082(16) 0.016(2)
N2 0.0329(16) 0.0352(16) 0.0447(17) 0.0063(13) 0.0140(14) 0.0072(13)
C1 0.046(2) 0.0304(18) 0.049(2) 0.0036(16) 0.0156(18) 0.0097(17)
C16 0.0322(19) 0.0341(19) 0.054(2) 0.0166(17) 0.0056(17) 0.0051(16)
O1 0.067(2) 0.0304(16) 0.098(3) 0.0169(16) 0.033(2) 0.0147(15)
N10 0.0288(16) 0.061(2) 0.0414(17) 0.0111(15) 0.0075(13) 0.0141(16)
C31 0.032(2) 0.090(4) 0.040(2) 0.013(2) 0.0136(17) 0.022(2)
N8 0.0299(16) 0.057(2) 0.0464(18) 0.0154(16) 0.0112(14) 0.0174(16)
C22 0.0293(19) 0.050(2) 0.058(2) 0.0148(19) 0.0170(18) 0.0115(18)
C11 0.040(2) 0.051(2) 0.047(2) 0.0127(19) 0.0103(18) 0.0017(19)
C20 0.030(2) 0.044(2) 0.063(3) 0.0051(19) 0.0140(19) 0.0014(17)
N11 0.0363(18) 0.071(3) 0.0460(18) 0.0206(17) 0.0160(15) 0.0233(18)
C12 0.035(2) 0.045(2) 0.047(2) 0.0035(17) 0.0113(17) 0.0005(17)
C15 0.0254(17) 0.040(2) 0.0445(19) 0.0123(16) 0.0087(15) 0.0056(15)
C3 0.099(4) 0.060(3) 0.067(3) 0.019(2) 0.033(3) 0.049(3)
C14 0.046(2) 0.052(3) 0.052(2) 0.0133(19) 0.021(2) 0.010(2)
C26 0.031(2) 0.077(3) 0.050(2) 0.023(2) 0.0085(18) 0.021(2)
C51 0.069(3) 0.058(3) 0.067(3) 0.008(2) 0.030(3) 0.012(3)
C17 0.0313(19) 0.0291(18) 0.052(2) 0.0046(16) -0.0024(16) 0.0061(15)
C30 0.042(2) 0.085(3) 0.040(2) 0.019(2) 0.0163(18) 0.032(2)
N7 0.0339(18) 0.059(2) 0.0501(19) 0.0124(17) 0.0103(15) 0.0108(17)
C37 0.038(2) 0.085(4) 0.045(2) 0.000(2) -0.0010(18) 0.030(2)
B1 0.032(2) 0.034(2) 0.048(2) 0.0061(17) 0.0146(18) 0.0111(17)
C27 0.028(2) 0.073(3) 0.054(2) 0.009(2) 0.0076(18) 0.009(2)
C2 0.053(3) 0.059(3) 0.059(3) 0.013(2) 0.017(2) 0.024(2)
C33 0.044(2) 0.078(4) 0.048(2) 0.010(2) 0.007(2) 0.011(2)
B2 0.035(2) 0.059(3) 0.048(2) 0.011(2) 0.010(2) 0.020(2)
C36 0.041(2) 0.101(4) 0.043(2) 0.017(2) 0.0136(19) 0.034(3)
C29 0.063(3) 0.103(5) 0.065(3) 0.028(3) 0.027(3) 0.052(3)
C35 0.037(2) 0.087(4) 0.048(2) 0.021(2) 0.0132(19) 0.029(2)
O3 0.139(5) 0.063(3) 0.107(3) 0.007(2) 0.070(4) 0.027(3)
C34 0.066(3) 0.103(5) 0.075(3) 0.046(3) 0.038(3) 0.041(3)
C38 0.059(3) 0.099(5) 0.061(3) -0.010(3) 0.010(3) 0.036(3)
O4 0.059(3) 0.083(3) 0.154(5) 0.032(3) 0.017(3) -0.005(3)
C9 0.060(3) 0.054(3) 0.071(3) 0.022(2) 0.007(2) 0.024(2)
C18 0.064(3) 0.031(2) 0.074(3) 0.000(2) 0.009(2) 0.017(2)
C23 0.037(2) 0.065(3) 0.090(4) 0.009(3) 0.028(2) 0.021(2)
C50 0.062(3) 0.066(3) 0.087(4) 0.024(3) 0.022(3) 0.021(3)
C13 0.063(3) 0.076(4) 0.048(2) -0.002(2) 0.016(2) 0.018(3)
C28 0.052(3) 0.081(4) 0.070(3) 0.005(3) 0.001(3) 0.011(3)
C19 0.041(3) 0.047(3) 0.112(5) -0.013(3) 0.024(3) -0.009(2)
C4 0.104(5) 0.136(6) 0.054(3) 0.025(3) 0.028(3) 0.082(5)
C8 0.130(6) 0.080(4) 0.111(5) -0.019(4) 0.046(5) 0.045(4)
C6 0.144(7) 0.133(7) 0.120(6) 0.033(5) 0.061(5) 0.106(6)
C5 0.118(6) 0.166(7) 0.087(4) 0.043(5) 0.046(4) 0.103(5)
Mo1 0.03023(16) 0.02779(15) 0.05064(18) 0.00317(12) 0.01431(13) 0.00648(11)
Mo2 0.0391(3) 0.0473(3) 0.0459(3) 0.0124(2) 0.0148(2) 0.0151(3)
As 0.0657(4) 0.0375(3) 0.0446(5) 0.0043(2) 0.0120(3) 0.0158(3)
Mo2A 0.029(2) 0.055(4) 0.122(8) 0.041(5) -0.008(3) 0.010(2)
As1A 0.088(6) 0.062(4) 0.102(10) 0.015(4) -0.011(5) 0.014(4)

loop_
_atom_type_symbol
_atom_type_description
_atom_type_scat_dispersion_real
_atom_type_scat_dispersion_imag
_atom_type_scat_source
C C 0.0181 0.0091 'International Tables Vol C Tables 4.2.6.8 and 6.1.1.4'
H H 0.0000 0.0000 'International Tables Vol C Tables 4.2.6.8 and 6.1.1.4'
B B 0.0090 0.0039 'International Tables Vol C Tables 4.2.6.8 and 6.1.1.4'
N N 0.0311 0.0180 'International Tables Vol C Tables 4.2.6.8 and 6.1.1.4'
O O 0.0492 0.0322 'International Tables Vol C Tables 4.2.6.8 and 6.1.1.4'
As As -0.9300 1.0051 'International Tables Vol C Tables 4.2.6.8 and 6.1.1.4'
Mo Mo -0.0483 2.7339 'International Tables Vol C Tables 4.2.6.8 and 6.1.1.4'

loop_
_geom_angle_atom_site_label_1
_geom_angle_atom_site_label_2
_geom_angle_atom_site_label_3
_geom_angle
C6 C7 C8 120.6(8)
C15 N3 N4 107.5(3)
C15 N3 Mo1 131.6(3)
N4 N3 Mo1 120.4(2)
C20 N5 N6 107.1(3)
C20 N5 Mo1 133.0(3)
N6 N5 Mo1 119.8(2)
C10 N1 N2 106.1(3)
C10 N1 Mo1 134.9(3)
N2 N1 Mo1 118.3(2)
O1 C52 Mo1 175.5(4)
C37 N12 N11 109.7(4)
C37 N12 B2 131.2(5)
N11 N12 B2 118.9(4)
C37 N12 Mo2A 142.0(4)
N11 N12 Mo2A 34.7(3)
B2 N12 Mo2A 86.4(4)
C17 N4 N3 108.8(3)
C17 N4 B1 130.6(3)
N3 N4 B1 120.5(3)
N8 C25 C26 107.3(4)
N8 C25 C24 124.3(4)
C26 C25 C24 128.4(4)
O2 C53 Mo1 178.5(4)
C22 N6 N5 109.1(3)
C22 N6 B1 129.8(3)
N5 N6 B1 120.5(3)
C30 N9 N10 106.9(4)
C30 N9 Mo2A 142.8(4)
N10 N9 Mo2A 109.3(4)
C30 N9 Mo2 132.4(4)
N10 N9 Mo2 120.3(2)
N1 C10 C11 110.2(4)
N1 C10 C9 122.0(4)
C11 C10 C9 127.8(4)
C22 C21 C20 105.9(4)
N10 C32 C31 107.9(4)
N10 C32 C33 123.5(4)
C31 C32 C33 128.6(4)
C12 N2 N1 110.1(3)
C12 N2 B1 130.0(4)
N1 N2 B1 119.9(3)
Mo1 C1 As 171.3(3)
C17 C16 C15 106.6(3)
C32 N10 N9 109.4(4)
C32 N10 B2 129.8(4)
N9 N10 B2 120.7(4)
C30 C31 C32 106.2(4)
C25 N8 N7 110.4(4)
C25 N8 B2 129.2(4)
N7 N8 B2 120.2(4)
N6 C22 C21 108.3(4)
N6 C22 C23 122.5(4)
C21 C22 C23 129.2(4)
C12 C11 C10 106.0(4)
N5 C20 C21 109.6(4)
N5 C20 C19 123.1(4)
C21 C20 C19 127.3(4)
C35 N11 N12 106.6(4)
C35 N11 Mo2A 134.5(5)
N12 N11 Mo2A 116.0(3)
C35 N11 Mo2 132.2(4)
N12 N11 Mo2 120.8(2)
N2 C12 C11 107.5(4)
N2 C12 C13 122.9(4)
C11 C12 C13 129.6(4)
N3 C15 C16 109.0(3)
N3 C15 C14 122.4(4)
C16 C15 C14 128.5(4)
C4 C3 C8 118.6(6)
C4 C3 As 123.7(4)
C8 C3 As 117.6(6)
C4 C3 As1A 102.6(5)
C8 C3 As1A 136.1(7)
C25 C26 C27 106.5(4)
O3 C51 Mo2 178.4(5)
N4 C17 C16 108.1(4)
N4 C17 C18 122.8(4)
C16 C17 C18 129.0(4)
N9 C30 C31 109.6(4)
N9 C30 C29 122.1(5)
C31 C30 C29 128.3(4)
C27 N7 N8 106.3(4)
C27 N7 Mo2 134.4(4)
N8 N7 Mo2 118.4(3)
C27 N7 Mo2A 148.9(4)
N8 N7 Mo2A 102.0(4)
N12 C37 C36 107.1(5)
N12 C37 C38 123.1(5)
C36 C37 C38 129.8(5)
N6 B1 N4 110.5(3)
N6 B1 N2 108.4(3)
N4 B1 N2 109.3(3)
N7 C27 C26 109.5(5)
N7 C27 C28 122.3(5)
C26 C27 C28 128.1(5)
Mo2 C2 As 166.4(3)
N8 B2 N12 110.0(4)
N8 B2 N10 109.9(4)
N12 B2 N10 108.2(4)
C35 C36 C37 107.5(4)
N11 C35 C36 109.1(5)
N11 C35 C34 121.9(5)
C36 C35 C34 128.9(5)
O4 C50 Mo2 177.5(6)
O4 C50 Mo2A 166.7(7)
C3 C4 C5 121.7(7)
C3 C8 C7 119.7(9)
C5 C6 C7 120.4(8)
C6 C5 C4 118.8(9)
C1 Mo1 C53 88.57(19)
C1 Mo1 C52 83.67(18)
C53 Mo1 C52 87.87(17)
C1 Mo1 N3 102.07(15)
C53 Mo1 N3 92.70(14)
C52 Mo1 N3 174.24(15)
C1 Mo1 N5 101.32(17)
C53 Mo1 N5 170.07(15)
C52 Mo1 N5 94.01(15)
N3 Mo1 N5 84.46(11)
C1 Mo1 N1 176.80(16)
C53 Mo1 N1 89.66(15)
C52 Mo1 N1 93.61(16)
N3 Mo1 N1 80.67(11)
N5 Mo1 N1 80.50(12)
C2 Mo2 C50 85.1(2)
C2 Mo2 C51 84.0(2)
C50 Mo2 C51 87.7(3)
C2 Mo2 N11 101.95(18)
C50 Mo2 N11 94.5(2)
C51 Mo2 N11 173.81(19)
C2 Mo2 N9 104.19(19)
C50 Mo2 N9 170.7(2)
C51 Mo2 N9 93.96(19)
N11 Mo2 N9 82.95(14)
C2 Mo2 N7 174.6(2)
C50 Mo2 N7 90.7(2)
C51 Mo2 N7 92.6(2)
N11 Mo2 N7 81.60(14)
N9 Mo2 N7 80.12(13)
C2 As C1 95.7(2)
C2 As C3 99.5(2)
C1 As C3 102.5(2)
N11 Mo2A C2 121.6(7)
N11 Mo2A N9 108.6(6)
C2 Mo2A N9 105.9(4)
N11 Mo2A C50 100.5(4)
C2 Mo2A C50 71.4(3)
N9 Mo2A C50 146.1(9)
N11 Mo2A N7 92.7(3)
C2 Mo2A N7 138.0(8)
N9 Mo2A N7 82.0(3)
C50 Mo2A N7 79.6(4)
N11 Mo2A N12 29.3(2)
C2 Mo2A N12 143.5(8)
N9 Mo2A N12 81.5(4)
C50 Mo2A N12 121.6(4)
N7 Mo2A N12 78.0(2)
C1 As1A C3 125.1(6)

loop_
_geom_bond_atom_site_label_1
_geom_bond_atom_site_label_2
_geom_bond_distance
C7 C6 1.382(14)
C7 C8 1.387(12)
N3 C15 1.339(5)
N3 N4 1.369(4)
N3 Mo1 2.220(3)
C24 C25 1.486(7)
N5 C20 1.331(5)
N5 N6 1.369(5)
N5 Mo1 2.230(3)
N1 C10 1.347(6)
N1 N2 1.361(5)
N1 Mo1 2.334(4)
C52 O1 1.145(6)
C52 Mo1 2.011(5)
N12 C37 1.336(6)
N12 N11 1.386(6)
N12 B2 1.544(6)
N12 Mo2A 2.546(14)
N4 C17 1.353(5)
N4 B1 1.536(5)
O2 C53 1.152(5)
C25 N8 1.353(5)
C25 C26 1.375(7)
C53 Mo1 1.997(4)
N6 C22 1.349(5)
N6 B1 1.531(6)
N9 C30 1.340(5)
N9 N10 1.368(6)
N9 Mo2A 2.020(7)
N9 Mo2 2.235(4)
C10 C11 1.379(7)
C10 C9 1.489(6)
C21 C22 1.365(7)
C21 C20 1.391(6)
C32 N10 1.340(6)
C32 C31 1.378(7)
C32 C33 1.484(7)
N2 C12 1.354(5)
N2 B1 1.551(6)
C1 As1A 1.308(12)
C1 Mo1 1.790(4)
C1 As 1.931(4)
C16 C17 1.367(6)
C16 C15 1.387(6)
N10 B2 1.547(6)
C31 C30 1.376(8)
N8 N7 1.365(6)
N8 B2 1.532(6)
C22 C23 1.494(6)
C11 C12 1.377(7)
C20 C19 1.490(7)
N11 C35 1.343(5)
N11 Mo2A 1.613(16)
N11 Mo2 2.234(4)
C12 C13 1.492(7)
C15 C14 1.497(6)
C3 C4 1.365(10)
C3 C8 1.386(9)
C3 As 1.953(6)
C3 As1A 2.082(13)
C26 C27 1.391(7)
C51 O3 1.150(7)
C51 Mo2 1.981(5)
C17 C18 1.483(6)
C30 C29 1.489(8)
N7 C27 1.348(6)
N7 Mo2 2.327(4)
N7 Mo2A 2.431(10)
C37 C36 1.383(8)
C37 C38 1.466(9)
C27 C28 1.487(8)
C2 Mo2 1.809(5)
C2 As 1.924(5)
C2 Mo2A 1.991(8)
C36 C35 1.369(8)
C35 C34 1.481(8)
O4 C50 1.151(8)
C50 Mo2 1.971(6)
C50 Mo2A 2.361(11)
C4 C5 1.409(9)
C6 C5 1.346(12)
